data_4113814
loop_
_publ_author_name
'Chang-Hee Lee'
'Hee-Kyung Na'
'Dae-Wi Yoon'
'Dong-Hoon Won'
'Won-Seob Cho'
'Vincent M. Lynch'
'Sergey V. Shevchuk'
'Jonathan L. Sessler'

_publ_section_title
;
 Single Side Strapping: A New Approach to Fine Tuning the Anion
 Recognition Properties of Calix[4]pyrroles
;
_journal_name_full 'Journal of the American Chemical Society'
_journal_page_first 7301
_journal_page_last 7306
_journal_paper_doi 10.1021/ja029175u
_journal_volume 125
_journal_year 2003
_chemical_formula_sum 'C46 H62 Cl N5 O4'
_chemical_formula_weight 784.46
_chemical_name_systematic
; 
 ? 
;
_space_group_IT_number 2
_symmetry_cell_setting triclinic
_symmetry_space_group_name_Hall '-P 1'
_symmetry_space_group_name_H-M 'P -1'
_atom_sites_solution_hydrogens geom
_atom_sites_solution_primary direct
_atom_sites_solution_secondary difmap
_audit_creation_method SHELXL-97
_cell_angle_alpha 76.832(1)
_cell_angle_beta 77.413(1)
_cell_angle_gamma 84.170(1)
_cell_formula_units_Z 2
_cell_length_a 9.5568(2)
_cell_length_b 11.0858(3)
_cell_length_c 20.6450(6)
_cell_measurement_temperature 153(2)
_cell_volume 2075.43(9)
_computing_structure_refinement 'SHELXL-97 (Sheldrick, 1997)'
_computing_structure_solution 'SHELXS-97 (Sheldrick, 1990)'
_diffrn_ambient_temperature 153(2)
_diffrn_measured_fraction_theta_full 0.970
_diffrn_measured_fraction_theta_max 0.970
_diffrn_measurement_device_type 'Nonius Kappa CCD'
_diffrn_measurement_method \w-scans
_diffrn_radiation_monochromator graphite
_diffrn_radiation_source 'fine-focus sealed tube'
_diffrn_radiation_type MoK\a
_diffrn_radiation_wavelength 0.71073
_diffrn_reflns_av_R_equivalents 0.0812
_diffrn_reflns_av_sigmaI/netI 0.1749
_diffrn_reflns_limit_h_max 12
_diffrn_reflns_limit_h_min -12
_diffrn_reflns_limit_k_max 13
_diffrn_reflns_limit_k_min -14
_diffrn_reflns_limit_l_max 26
_diffrn_reflns_limit_l_min -23
_diffrn_reflns_number 15232
_diffrn_reflns_theta_full 27.49
_diffrn_reflns_theta_max 27.49
_diffrn_reflns_theta_min 2.95
_exptl_absorpt_coefficient_mu 0.142
_exptl_absorpt_correction_type none
_exptl_crystal_colour colorless
_exptl_crystal_density_diffrn 1.255
_exptl_crystal_description prisms
_exptl_crystal_F_000 844
_exptl_crystal_size_max 0.20
_exptl_crystal_size_mid 0.15
_exptl_crystal_size_min 0.11
_refine_diff_density_max 0.358
_refine_diff_density_min -0.413
_refine_diff_density_rms 0.067
_refine_ls_extinction_coef 0.0031(6)
_refine_ls_extinction_expression Fc^*^=kFc[1+0.001xFc^2^\l^3^/sin(2\q)]^-1/4^
_refine_ls_extinction_method SHELXL
_refine_ls_goodness_of_fit_ref 0.994
_refine_ls_hydrogen_treatment mixed
_refine_ls_matrix_type full
_refine_ls_number_parameters 526
_refine_ls_number_reflns 9255
_refine_ls_number_restraints 0
_refine_ls_restrained_S_all 0.994
_refine_ls_R_factor_all 0.1908
_refine_ls_R_factor_gt 0.0857
_refine_ls_shift/su_max 0.025
_refine_ls_shift/su_mean 0.001
_refine_ls_structure_factor_coef Fsqd
_refine_ls_weighting_details 'calc w=1/[\s^2^(Fo^2^)+(0.0317P)^2^+2.8372P] where P=(Fo^2^+2Fc^2^)/3'
_refine_ls_weighting_scheme calc
_refine_ls_wR_factor_gt 0.1219
_refine_ls_wR_factor_ref 0.1559
_reflns_number_gt 4787
_reflns_number_total 9255
_reflns_threshold_expression >2sigma(I)
_cod_data_source_file ja029175usi20030505_012107.cif
_cod_data_source_block tbcalx2
_cod_database_code 4113814

loop_
_symmetry_equiv_pos_as_xyz
'x, y, z'
'-x, -y, -z'

loop_
_atom_site_label
_atom_site_type_symbol
_atom_site_fract_x
_atom_site_fract_y
_atom_site_fract_z
_atom_site_U_iso_or_equiv
_atom_site_adp_type
_atom_site_occupancy
_atom_site_symmetry_multiplicity
_atom_site_calc_flag
_atom_site_refinement_flags
Cl1 Cl 0.38302(9) 0.50724(8) 0.23439(4) 0.0247(2) Uani 1 1 d .
N1 N 0.5739(3) 0.7362(3) 0.22968(14) 0.0212(7) Uani 1 1 d .
N2 N 0.6252(3) 0.5984(3) 0.09978(14) 0.0217(7) Uani 1 1 d .
N3 N 0.6770(3) 0.3218(3) 0.20495(14) 0.0227(7) Uani 1 1 d .
N4 N 0.6168(3) 0.4632(3) 0.33626(14) 0.0220(7) Uani 1 1 d .
C1 C 0.5938(4) 0.7663(3) 0.28843(17) 0.0219(8) Uani 1 1 d .
C2 C 0.6543(4) 0.8796(3) 0.26923(17) 0.0260(8) Uani 1 1 d .
H2 H 0.6804 0.9245 0.2991 0.031 Uiso 1 1 d R
C3 C 0.6702(4) 0.9186(3) 0.19775(17) 0.0253(8) Uani 1 1 d .
H3 H 0.7100 0.9942 0.1704 0.030 Uiso 1 1 d R
C4 C 0.6204(3) 0.8290(3) 0.17405(17) 0.0212(8) Uani 1 1 d .
C5 C 0.5993(4) 0.8270(3) 0.10349(17) 0.0237(8) Uani 1 1 d .
C6 C 0.6756(4) 0.7163(3) 0.07663(16) 0.0216(8) Uani 1 1 d .
C7 C 0.7940(4) 0.7076(3) 0.02626(17) 0.0248(8) Uani 1 1 d .
H7 H 0.8515 0.7753 0.0006 0.030 Uiso 1 1 d R
C8 C 0.8150(4) 0.5826(3) 0.01856(16) 0.0231(8) Uani 1 1 d .
H8 H 0.8899 0.5500 -0.0131 0.028 Uiso 1 1 d R
C9 C 0.7098(4) 0.5165(3) 0.06410(16) 0.0218(8) Uani 1 1 d .
C10 C 0.6768(4) 0.3798(3) 0.07871(16) 0.0218(8) Uani 1 1 d .
C11 C 0.7372(4) 0.3089(3) 0.13959(17) 0.0219(8) Uani 1 1 d .
C12 C 0.8547(4) 0.2278(3) 0.14400(17) 0.0263(8) Uani 1 1 d .
H12 H 0.9187 0.2015 0.1064 0.032 Uiso 1 1 d R
C13 C 0.8651(4) 0.1911(3) 0.21328(17) 0.0241(8) Uani 1 1 d .
H13 H 0.9374 0.1349 0.2312 0.029 Uiso 1 1 d R
C14 C 0.7541(4) 0.2496(3) 0.25062(17) 0.0221(8) Uani 1 1 d .
C15 C 0.7083(3) 0.2426(3) 0.32650(17) 0.0218(8) Uani 1 1 d .
C16 C 0.7185(3) 0.3664(3) 0.34538(16) 0.0201(8) Uani 1 1 d .
C17 C 0.8140(4) 0.4050(3) 0.37608(17) 0.0255(8) Uani 1 1 d .
H17 H 0.8975 0.3574 0.3885 0.031 Uiso 1 1 d R
C18 C 0.7683(4) 0.5262(3) 0.38610(17) 0.0279(9) Uani 1 1 d .
H18 H 0.8138 0.5753 0.4075 0.033 Uiso 1 1 d R
C19 C 0.6463(4) 0.5609(3) 0.36098(16) 0.0216(8) Uani 1 1 d .
C20 C 0.5518(4) 0.6800(3) 0.35797(16) 0.0224(8) Uani 1 1 d .
C21 C 0.3917(3) 0.6529(3) 0.36951(16) 0.0237(8) Uani 1 1 d .
H21A H 0.3792 0.6127 0.3348 0.028 Uiso 1 1 d R
H21B H 0.3361 0.7305 0.3648 0.028 Uiso 1 1 d R
C22 C 0.3290(4) 0.5726(3) 0.43826(17) 0.0298(9) Uani 1 1 d .
H22A H 0.3236 0.6187 0.4729 0.036 Uiso 1 1 d R
H22B H 0.3939 0.5015 0.4467 0.036 Uiso 1 1 d R
C23 C 0.1834(4) 0.5278(3) 0.44083(19) 0.0316(9) Uani 1 1 d .
H23A H 0.1283 0.5939 0.4172 0.038 Uiso 1 1 d R
H23B H 0.1335 0.5057 0.4872 0.038 Uiso 1 1 d R
O24 O 0.1969(3) 0.4193(2) 0.40997(12) 0.0313(6) Uani 1 1 d .
C25 C 0.1582(4) 0.3122(3) 0.45163(19) 0.0279(9) Uani 1 1 d .
O26 O 0.1137(3) 0.2996(2) 0.51207(13) 0.0434(7) Uani 1 1 d .
C27 C 0.1775(4) 0.2057(3) 0.41693(17) 0.0247(8) Uani 1 1 d .
C28 C 0.2069(3) 0.2194(3) 0.34629(17) 0.0230(8) Uani 1 1 d .
H28 H 0.2151 0.3008 0.3176 0.028 Uiso 1 1 d R
C29 C 0.2244(4) 0.1142(3) 0.31826(17) 0.0241(8) Uani 1 1 d .
C30 C 0.2144(4) -0.0024(3) 0.36085(19) 0.0344(9) Uani 1 1 d .
H30 H 0.2295 -0.0748 0.3415 0.041 Uiso 1 1 d R
C31 C 0.1846(4) -0.0159(4) 0.4305(2) 0.0419(11) Uani 1 1 d .
H31 H 0.1764 -0.0969 0.4596 0.050 Uiso 1 1 d R
C32 C 0.1663(4) 0.0878(3) 0.45825(19) 0.0346(10) Uani 1 1 d .
H32 H 0.1446 0.0789 0.5067 0.042 Uiso 1 1 d R
C33 C 0.2548(4) 0.1180(3) 0.24384(18) 0.0259(8) Uani 1 1 d .
O34 O 0.2639(3) 0.0250(2) 0.22115(13) 0.0456(8) Uani 1 1 d .
O35 O 0.2693(2) 0.2320(2) 0.20553(11) 0.0276(6) Uani 1 1 d .
C36 C 0.2961(4) 0.2402(3) 0.13232(16) 0.0280(9) Uani 1 1 d .
H36A H 0.2480 0.3140 0.1110 0.034 Uiso 1 1 d R
H36B H 0.2580 0.1699 0.1237 0.034 Uiso 1 1 d R
C37 C 0.4558(4) 0.2427(3) 0.10215(17) 0.0274(9) Uani 1 1 d .
H37A H 0.4748 0.2186 0.0591 0.033 Uiso 1 1 d R
H37B H 0.5067 0.1841 0.1320 0.033 Uiso 1 1 d R
C38 C 0.5119(4) 0.3711(3) 0.09172(17) 0.0249(8) Uani 1 1 d .
H38A H 0.4769 0.4245 0.0543 0.030 Uiso 1 1 d R
H38B H 0.4701 0.4027 0.1317 0.030 Uiso 1 1 d R
C39 C 0.5741(4) 0.7468(3) 0.41251(17) 0.0292(9) Uani 1 1 d .
H39A H 0.5473 0.6950 0.4568 0.044 Uiso 1 1 d R
H39B H 0.6735 0.7644 0.4044 0.044 Uiso 1 1 d R
H39C H 0.5162 0.8231 0.4099 0.044 Uiso 1 1 d R
C40 C 0.6593(4) 0.9445(3) 0.05434(18) 0.0316(9) Uani 1 1 d .
H40A H 0.7603 0.9443 0.0531 0.047 Uiso 1 1 d R
H40B H 0.6441 0.9461 0.0097 0.047 Uiso 1 1 d R
H40C H 0.6117 1.0166 0.0695 0.047 Uiso 1 1 d R
C41 C 0.4377(4) 0.8290(3) 0.10567(17) 0.0273(9) Uani 1 1 d .
H41A H 0.3989 0.7557 0.1363 0.041 Uiso 1 1 d R
H41B H 0.3905 0.9012 0.1208 0.041 Uiso 1 1 d R
H41C H 0.4229 0.8307 0.0610 0.041 Uiso 1 1 d R
C42 C 0.7490(4) 0.3269(3) 0.01626(17) 0.0287(9) Uani 1 1 d .
H42A H 0.8511 0.3328 0.0088 0.043 Uiso 1 1 d R
H42B H 0.7273 0.2414 0.0245 0.043 Uiso 1 1 d R
H42C H 0.7144 0.3724 -0.0231 0.043 Uiso 1 1 d R
C43 C 0.8058(4) 0.1448(3) 0.36370(18) 0.0283(9) Uani 1 1 d .
H43A H 0.9035 0.1685 0.3494 0.042 Uiso 1 1 d R
H43B H 0.7761 0.1383 0.4118 0.042 Uiso 1 1 d R
H43C H 0.7986 0.0662 0.3529 0.042 Uiso 1 1 d R
C44 C 0.5530(4) 0.2027(3) 0.35075(18) 0.0297(9) Uani 1 1 d .
H44A H 0.4902 0.2630 0.3283 0.045 Uiso 1 1 d R
H44B H 0.5472 0.1237 0.3401 0.045 Uiso 1 1 d R
H44C H 0.5247 0.1958 0.3990 0.045 Uiso 1 1 d R
N1A N -0.0417(4) 0.7106(3) 0.20279(15) 0.0340(8) Uani 1 1 d .
C1A C 0.0262(4) 0.4962(4) 0.1783(2) 0.0416(11) Uani 1 1 d .
H1AA H -0.0123 0.4203 0.1769 0.062 Uiso 1 1 d R
H1AB H 0.0793 0.5316 0.1340 0.062 Uiso 1 1 d R
H1AC H 0.0888 0.4793 0.2102 0.062 Uiso 1 1 d R
C2A C -0.0924(4) 0.5870(3) 0.1993(2) 0.0361(10) Uani 1 1 d .
H2AA H -0.1557 0.6019 0.1677 0.043 Uiso 1 1 d R
H2AB H -0.1463 0.5501 0.2431 0.043 Uiso 1 1 d R
C3A C 0.0443(5) 0.6946(4) 0.2579(2) 0.0470(11) Uani 1 1 d .
H3AA H 0.1444 0.6950 0.2371 0.056 Uiso 1 1 d R
H3AB H 0.0267 0.6154 0.2879 0.056 Uiso 1 1 d R
C4A C 0.0106(5) 0.7932(4) 0.2986(2) 0.0483(12) Uani 1 1 d .
H4AA H 0.0680 0.7793 0.3327 0.073 Uiso 1 1 d R
H4AB H 0.0296 0.8724 0.2687 0.073 Uiso 1 1 d R
H4AC H -0.0892 0.7921 0.3201 0.073 Uiso 1 1 d R
C5A C 0.0330(4) 0.7763(4) 0.13461(19) 0.0395(10) Uani 1 1 d .
H5AA H -0.0222 0.7712 0.1018 0.047 Uiso 1 1 d R
H5AB H 0.1241 0.7328 0.1234 0.047 Uiso 1 1 d R
C6A C 0.0582(4) 0.9094(4) 0.1284(2) 0.0480(11) Uani 1 1 d .
H6AA H 0.1073 0.9440 0.0832 0.072 Uiso 1 1 d R
H6AB H -0.0324 0.9543 0.1383 0.072 Uiso 1 1 d R
H6AC H 0.1156 0.9155 0.1602 0.072 Uiso 1 1 d R
H1N H 0.526(4) 0.672(4) 0.2281(19) 0.043(12) Uiso 1 1 d .
H2N H 0.545(4) 0.577(3) 0.1320(19) 0.043(12) Uiso 1 1 d .
H3N H 0.598(4) 0.367(4) 0.2167(19) 0.044(12) Uiso 1 1 d .
H4N H 0.547(4) 0.462(3) 0.3191(18) 0.034(12) Uiso 1 1 d .
H1AN H -0.134(5) 0.763(4) 0.217(2) 0.064(14) Uiso 1 1 d .

loop_
_atom_site_aniso_label
_atom_site_aniso_U_11
_atom_site_aniso_U_22
_atom_site_aniso_U_33
_atom_site_aniso_U_23
_atom_site_aniso_U_13
_atom_site_aniso_U_12
Cl1 0.0237(5) 0.0263(5) 0.0260(5) -0.0103(4) -0.0041(4) -0.0013(4)
N1 0.0268(18) 0.0178(17) 0.0207(16) -0.0045(13) -0.0072(13) -0.0030(14)
N2 0.0221(17) 0.0205(17) 0.0204(16) -0.0056(13) 0.0005(13) 0.0007(13)
N3 0.0240(18) 0.0234(17) 0.0217(16) -0.0083(13) -0.0055(14) 0.0037(14)
N4 0.0200(17) 0.0242(17) 0.0245(17) -0.0062(13) -0.0103(14) 0.0018(14)
C1 0.022(2) 0.022(2) 0.0237(19) -0.0084(16) -0.0066(15) 0.0011(15)
C2 0.029(2) 0.023(2) 0.029(2) -0.0082(16) -0.0086(16) -0.0019(16)
C3 0.029(2) 0.0171(19) 0.029(2) -0.0030(16) -0.0050(16) -0.0032(16)
C4 0.023(2) 0.0145(19) 0.0259(19) -0.0037(15) -0.0055(15) 0.0000(15)
C5 0.027(2) 0.019(2) 0.0247(19) -0.0049(16) -0.0062(16) 0.0017(16)
C6 0.023(2) 0.022(2) 0.0209(18) -0.0017(15) -0.0090(16) 0.0010(15)
C7 0.025(2) 0.026(2) 0.0227(19) -0.0016(16) -0.0048(16) -0.0023(16)
C8 0.022(2) 0.026(2) 0.0208(19) -0.0088(16) -0.0031(15) 0.0058(16)
C9 0.023(2) 0.024(2) 0.0185(18) -0.0067(15) -0.0044(15) 0.0033(16)
C10 0.023(2) 0.0208(19) 0.0215(19) -0.0080(15) -0.0034(15) 0.0037(15)
C11 0.024(2) 0.0197(19) 0.0235(19) -0.0076(15) -0.0060(15) -0.0001(15)
C12 0.027(2) 0.025(2) 0.026(2) -0.0085(16) -0.0022(16) 0.0018(16)
C13 0.022(2) 0.0189(19) 0.032(2) -0.0060(16) -0.0083(16) 0.0048(15)
C14 0.025(2) 0.0168(19) 0.027(2) -0.0043(16) -0.0103(16) -0.0013(15)
C15 0.0180(19) 0.0216(19) 0.0256(19) -0.0064(15) -0.0036(15) 0.0006(15)
C16 0.0193(19) 0.0218(19) 0.0192(18) -0.0053(15) -0.0044(15) 0.0022(15)
C17 0.026(2) 0.026(2) 0.025(2) -0.0062(16) -0.0088(16) 0.0036(16)
C18 0.032(2) 0.033(2) 0.024(2) -0.0096(17) -0.0136(17) 0.0002(17)
C19 0.028(2) 0.0205(19) 0.0170(18) -0.0057(15) -0.0039(15) -0.0023(16)
C20 0.026(2) 0.021(2) 0.0201(19) -0.0068(15) -0.0045(15) 0.0002(15)
C21 0.026(2) 0.0208(19) 0.0236(19) -0.0069(16) -0.0016(16) 0.0020(15)
C22 0.033(2) 0.034(2) 0.024(2) -0.0113(17) -0.0028(17) -0.0023(18)
C23 0.034(2) 0.027(2) 0.032(2) -0.0133(18) 0.0004(17) 0.0025(17)
O24 0.0417(16) 0.0272(15) 0.0234(14) -0.0087(12) 0.0023(12) -0.0066(12)
C25 0.027(2) 0.031(2) 0.027(2) -0.0050(18) -0.0079(17) -0.0004(17)
O26 0.068(2) 0.0356(17) 0.0230(16) -0.0063(12) -0.0005(14) -0.0026(14)
C27 0.020(2) 0.029(2) 0.025(2) -0.0054(17) -0.0061(15) -0.0027(16)
C28 0.0183(19) 0.022(2) 0.029(2) -0.0020(16) -0.0070(15) -0.0039(15)
C29 0.021(2) 0.023(2) 0.029(2) -0.0056(17) -0.0040(15) -0.0034(15)
C30 0.044(3) 0.023(2) 0.037(2) -0.0054(18) -0.0104(19) -0.0034(18)
C31 0.061(3) 0.025(2) 0.035(2) 0.0032(19) -0.009(2) -0.006(2)
C32 0.044(3) 0.032(2) 0.030(2) -0.0053(19) -0.0118(18) -0.0020(19)
C33 0.024(2) 0.023(2) 0.031(2) -0.0070(18) -0.0051(16) -0.0020(16)
O34 0.070(2) 0.0298(17) 0.0396(17) -0.0155(14) -0.0088(15) -0.0037(14)
O35 0.0349(15) 0.0255(15) 0.0236(13) -0.0068(11) -0.0049(11) -0.0053(11)
C36 0.036(2) 0.032(2) 0.0188(19) -0.0063(16) -0.0095(16) -0.0032(17)
C37 0.034(2) 0.026(2) 0.026(2) -0.0106(16) -0.0083(17) -0.0006(17)
C38 0.031(2) 0.026(2) 0.0188(19) -0.0072(16) -0.0082(16) 0.0049(16)
C39 0.039(2) 0.029(2) 0.023(2) -0.0110(17) -0.0080(17) -0.0010(17)
C40 0.040(2) 0.022(2) 0.028(2) -0.0012(17) -0.0047(18) 0.0026(17)
C41 0.028(2) 0.025(2) 0.029(2) -0.0059(17) -0.0089(16) 0.0053(16)
C42 0.039(2) 0.024(2) 0.025(2) -0.0088(16) -0.0069(17) 0.0024(17)
C43 0.032(2) 0.023(2) 0.029(2) -0.0019(16) -0.0120(17) 0.0032(16)
C44 0.031(2) 0.024(2) 0.034(2) -0.0050(17) -0.0084(17) -0.0008(17)
N1A 0.036(2) 0.035(2) 0.0330(19) -0.0123(16) -0.0065(16) 0.0037(16)
C1A 0.038(3) 0.035(2) 0.053(3) -0.015(2) -0.007(2) -0.0018(19)
C2A 0.033(2) 0.034(2) 0.040(2) -0.0070(19) -0.0053(19) -0.0028(18)
C3A 0.045(3) 0.050(3) 0.049(3) -0.011(2) -0.023(2) 0.012(2)
C4A 0.059(3) 0.043(3) 0.052(3) -0.016(2) -0.025(2) -0.006(2)
C5A 0.044(3) 0.042(3) 0.034(2) -0.009(2) -0.007(2) -0.007(2)
C6A 0.038(3) 0.037(3) 0.062(3) -0.001(2) -0.005(2) -0.004(2)

loop_
_atom_type_symbol
_atom_type_description
_atom_type_scat_dispersion_real
_atom_type_scat_dispersion_imag
_atom_type_scat_source
C C 0.0033 0.0016 'International Tables Vol C Tables 4.2.6.8 and 6.1.1.4'
H H 0.0000 0.0000 'International Tables Vol C Tables 4.2.6.8 and 6.1.1.4'
N N 0.0061 0.0033 'International Tables Vol C Tables 4.2.6.8 and 6.1.1.4'
Cl Cl 0.1484 0.1585 'International Tables Vol C Tables 4.2.6.8 and 6.1.1.4'
O O 0.0106 0.0060 'International Tables Vol C Tables 4.2.6.8 and 6.1.1.4'

loop_
_geom_angle_atom_site_label_1
_geom_angle_atom_site_label_2
_geom_angle_atom_site_label_3
_geom_angle
C4 N1 C1 110.3(3)
C4 N1 H1N 124(2)
C1 N1 H1N 125(2)
C6 N2 C9 110.3(3)
C6 N2 H2N 126(2)
C9 N2 H2N 124(2)
C11 N3 C14 110.7(3)
C11 N3 H3N 125(2)
C14 N3 H3N 124(2)
C19 N4 C16 110.8(3)
C19 N4 H4N 124(3)
C16 N4 H4N 125(3)
C2 C1 N1 106.6(3)
C2 C1 C20 131.6(3)
N1 C1 C20 121.7(3)
C1 C2 C3 107.9(3)
C1 C2 H2 125.9
C3 C2 H2 126.2
C4 C3 C2 108.2(3)
C4 C3 H3 125.5
C2 C3 H3 126.3
C3 C4 N1 106.9(3)
C3 C4 C5 130.8(3)
N1 C4 C5 122.0(3)
C6 C5 C4 113.4(3)
C6 C5 C40 107.6(3)
C4 C5 C40 108.5(3)
C6 C5 C41 110.3(3)
C4 C5 C41 108.3(3)
C40 C5 C41 108.6(3)
C7 C6 N2 106.4(3)
C7 C6 C5 131.3(3)
N2 C6 C5 122.2(3)
C6 C7 C8 108.3(3)
C6 C7 H7 125.2
C8 C7 H7 126.5
C9 C8 C7 108.0(3)
C9 C8 H8 125.7
C7 C8 H8 126.3
C8 C9 N2 107.0(3)
C8 C9 C10 131.7(3)
N2 C9 C10 121.3(3)
C11 C10 C9 109.9(3)
C11 C10 C42 109.1(3)
C9 C10 C42 108.2(3)
C11 C10 C38 111.2(3)
C9 C10 C38 108.4(3)
C42 C10 C38 110.0(3)
C12 C11 N3 106.5(3)
C12 C11 C10 131.2(3)
N3 C11 C10 122.2(3)
C11 C12 C13 108.0(3)
C11 C12 H12 125.5
C13 C12 H12 126.5
C14 C13 C12 108.4(3)
C14 C13 H13 125.6
C12 C13 H13 126.1
C13 C14 N3 106.4(3)
C13 C14 C15 131.8(3)
N3 C14 C15 121.8(3)
C14 C15 C16 112.3(3)
C14 C15 C43 109.2(3)
C16 C15 C43 108.4(3)
C14 C15 C44 109.5(3)
C16 C15 C44 109.1(3)
C43 C15 C44 108.4(3)
C17 C16 N4 106.1(3)
C17 C16 C15 131.4(3)
N4 C16 C15 122.4(3)
C16 C17 C18 108.3(3)
C16 C17 H17 125.4
C18 C17 H17 126.3
C19 C18 C17 108.1(3)
C19 C18 H18 125.6
C17 C18 H18 126.4
C18 C19 N4 106.7(3)
C18 C19 C20 131.0(3)
N4 C19 C20 122.3(3)
C19 C20 C1 109.8(3)
C19 C20 C39 109.5(3)
C1 C20 C39 108.2(3)
C19 C20 C21 111.1(3)
C1 C20 C21 108.6(3)
C39 C20 C21 109.7(3)
C22 C21 C20 115.9(3)
C22 C21 H21A 108.0
C20 C21 H21A 108.7
C22 C21 H21B 107.6
C20 C21 H21B 108.5
H21A C21 H21B 107.8
C23 C22 C21 113.0(3)
C23 C22 H22A 110.5
C21 C22 H22A 108.9
C23 C22 H22B 108.4
C21 C22 H22B 107.9
H22A C22 H22B 108.1
O24 C23 C22 111.2(3)
O24 C23 H23A 109.8
C22 C23 H23A 109.0
O24 C23 H23B 108.9
C22 C23 H23B 109.7
H23A C23 H23B 108.3
C25 O24 C23 116.6(3)
O26 C25 O24 124.4(3)
O26 C25 C27 122.0(3)
O24 C25 C27 113.6(3)
C32 C27 C28 119.7(3)
C32 C27 C25 116.8(3)
C28 C27 C25 123.4(3)
C29 C28 C27 119.5(3)
C29 C28 H28 120.6
C27 C28 H28 119.9
C30 C29 C28 119.5(3)
C30 C29 C33 116.5(3)
C28 C29 C33 124.0(3)
C31 C30 C29 121.0(4)
C31 C30 H30 119.6
C29 C30 H30 119.4
C32 C31 C30 119.6(4)
C32 C31 H31 120.0
C30 C31 H31 120.4
C31 C32 C27 120.8(4)
C31 C32 H32 119.9
C27 C32 H32 119.4
O34 C33 O35 123.9(3)
O34 C33 C29 122.4(3)
O35 C33 C29 113.7(3)
C33 O35 C36 115.5(3)
O35 C36 C37 110.9(3)
O35 C36 H36A 109.8
C37 C36 H36A 109.4
O35 C36 H36B 109.0
C37 C36 H36B 109.6
H36A C36 H36B 108.2
C36 C37 C38 112.0(3)
C36 C37 H37A 109.9
C38 C37 H37A 108.6
C36 C37 H37B 109.1
C38 C37 H37B 109.1
H37A C37 H37B 108.1
C37 C38 C10 117.1(3)
C37 C38 H38A 108.2
C10 C38 H38A 108.5
C37 C38 H38B 107.2
C10 C38 H38B 108.1
H38A C38 H38B 107.4
C20 C39 H39A 109.9
C20 C39 H39B 108.9
H39A C39 H39B 109.5
C20 C39 H39C 109.5
H39A C39 H39C 109.5
H39B C39 H39C 109.5
C5 C40 H40A 109.0
C5 C40 H40B 109.7
H40A C40 H40B 109.5
C5 C40 H40C 109.7
H40A C40 H40C 109.5
H40B C40 H40C 109.5
C5 C41 H41A 109.4
C5 C41 H41B 110.0
H41A C41 H41B 109.5
C5 C41 H41C 109.0
H41A C41 H41C 109.5
H41B C41 H41C 109.5
C10 C42 H42A 109.2
C10 C42 H42B 109.0
H42A C42 H42B 109.5
C10 C42 H42C 110.3
H42A C42 H42C 109.5
H42B C42 H42C 109.5
C15 C43 H43A 109.6
C15 C43 H43B 109.7
H43A C43 H43B 109.5
C15 C43 H43C 109.0
H43A C43 H43C 109.5
H43B C43 H43C 109.5
C15 C44 H44A 109.7
C15 C44 H44B 109.1
H44A C44 H44B 109.5
C15 C44 H44C 109.7
H44A C44 H44C 109.5
H44B C44 H44C 109.5
C5A N1A C3A 114.2(3)
C5A N1A C2A 111.0(3)
C3A N1A C2A 111.2(3)
C5A N1A H1AN 108(2)
C3A N1A H1AN 107(2)
C2A N1A H1AN 105(2)
C2A C1A H1AA 110.4
C2A C1A H1AB 108.9
H1AA C1A H1AB 109.5
C2A C1A H1AC 109.1
H1AA C1A H1AC 109.5
H1AB C1A H1AC 109.5
C1A C2A N1A 114.2(3)
C1A C2A H2AA 108.6
N1A C2A H2AA 108.8
C1A C2A H2AB 108.4
N1A C2A H2AB 108.9
H2AA C2A H2AB 107.8
C4A C3A N1A 113.9(3)
C4A C3A H3AA 108.7
N1A C3A H3AA 108.5
C4A C3A H3AB 108.8
N1A C3A H3AB 108.9
H3AA C3A H3AB 108.0
C3A C4A H4AA 110.8
C3A C4A H4AB 108.9
H4AA C4A H4AB 109.5
C3A C4A H4AC 108.8
H4AA C4A H4AC 109.5
H4AB C4A H4AC 109.5
C6A C5A N1A 115.7(3)
C6A C5A H5AA 108.4
N1A C5A H5AA 108.5
C6A C5A H5AB 108.5
N1A C5A H5AB 107.8
H5AA C5A H5AB 107.6
C5A C6A H6AA 110.1
C5A C6A H6AB 109.2
H6AA C6A H6AB 109.5
C5A C6A H6AC 109.1
H6AA C6A H6AC 109.5
H6AB C6A H6AC 109.5

loop_
_geom_bond_atom_site_label_1
_geom_bond_atom_site_label_2
_geom_bond_distance
N1 C4 1.381(4)
N1 C1 1.384(4)
N1 H1N 0.90(4)
N2 C6 1.383(4)
N2 C9 1.384(4)
N2 H2N 0.91(4)
N3 C11 1.380(4)
N3 C14 1.382(4)
N3 H3N 0.89(4)
N4 C19 1.376(4)
N4 C16 1.381(4)
N4 H4N 0.82(4)
C1 C2 1.375(5)
C1 C20 1.529(5)
C2 C3 1.419(5)
C2 H2 0.9601
C3 C4 1.367(5)
C3 H3 0.9600
C4 C5 1.519(5)
C5 C6 1.515(4)
C5 C40 1.534(5)
C5 C41 1.533(5)
C6 C7 1.372(4)
C7 C8 1.419(5)
C7 H7 0.9601
C8 C9 1.362(5)
C8 H8 0.9600
C9 C10 1.528(5)
C10 C11 1.518(4)
C10 C42 1.535(4)
C10 C38 1.549(5)
C11 C12 1.371(4)
C12 C13 1.417(5)
C12 H12 0.9601
C13 C14 1.368(4)
C13 H13 0.9600
C14 C15 1.518(5)
C15 C16 1.527(5)
C15 C43 1.536(4)
C15 C44 1.535(5)
C16 C17 1.369(4)
C17 C18 1.417(5)
C17 H17 0.9600
C18 C19 1.363(5)
C18 H18 0.9598
C19 C20 1.519(4)
C20 C39 1.542(4)
C20 C21 1.546(5)
C21 C22 1.526(5)
C21 H21A 0.9599
C21 H21B 0.9600
C22 C23 1.510(5)
C22 H22A 0.9601
C22 H22B 0.9600
C23 O24 1.467(4)
C23 H23A 0.9601
C23 H23B 0.9599
O24 C25 1.331(4)
C25 O26 1.208(4)
C25 C27 1.492(5)
C27 C32 1.388(5)
C27 C28 1.399(5)
C28 C29 1.396(5)
C28 H28 0.9599
C29 C30 1.388(5)
C29 C33 1.492(5)
C30 C31 1.380(5)
C30 H30 0.9600
C31 C32 1.377(5)
C31 H31 0.9600
C32 H32 0.9600
C33 O34 1.214(4)
C33 O35 1.332(4)
O35 C36 1.460(4)
C36 C37 1.518(5)
C36 H36A 0.9601
C36 H36B 0.9601
C37 C38 1.526(5)
C37 H37A 0.9601
C37 H37B 0.9599
C38 H38A 0.9602
C38 H38B 0.9598
C39 H39A 0.9600
C39 H39B 0.9601
C39 H39C 0.9600
C40 H40A 0.9600
C40 H40B 0.9601
C40 H40C 0.9599
C41 H41A 0.9599
C41 H41B 0.9599
C41 H41C 0.9599
C42 H42A 0.9600
C42 H42B 0.9600
C42 H42C 0.9600
C43 H43A 0.9600
C43 H43B 0.9600
C43 H43C 0.9600
C44 H44A 0.9600
C44 H44B 0.9599
C44 H44C 0.9602
N1A C5A 1.491(5)
N1A C3A 1.511(5)
N1A C2A 1.520(5)
N1A H1AN 1.03(4)
C1A C2A 1.497(5)
C1A H1AA 0.9601
C1A H1AB 0.9600
C1A H1AC 0.9600
C2A H2AA 0.9600
C2A H2AB 0.9599
C3A C4A 1.496(5)
C3A H3AA 0.9600
C3A H3AB 0.9600
C4A H4AA 0.9602
C4A H4AB 0.9600
C4A H4AC 0.9600
C5A C6A 1.491(5)
C5A H5AA 0.9600
C5A H5AB 0.9600
C6A H6AA 0.9600
C6A H6AB 0.9599
C6A H6AC 0.9600
